data_1521133
loop_
_publ_author_name
'Ganguly, R.'
'Rajagopal, H.'
'Sequeira, A.'
'Yakhmi, J.V.'

_publ_section_title
;
 Structural features of La1.85 Sr0.15 Cu O4 as influenced by substitution
 of Zn: neutron diffraction studies
;
_journal_name_full 'Journal of Superconductivity'
_journal_page_first 163
_journal_page_last 170
_journal_volume 13
_journal_year 2000
_chemical_formula_sum 'Cu0.59 La1.82 O3.96 Sr0.15 Zn0.41'
_chemical_name_systematic '(La1.82 Sr0.15) (Cu0.59 Zn0.41) O3.96'
_space_group_IT_number 64
_symmetry_space_group_name_Hall '-B 2ab 2'
_symmetry_space_group_name_H-M 'B m a b'
_cell_angle_alpha 90
_cell_angle_beta 90
_cell_angle_gamma 90
_cell_formula_units_Z 4
_cell_length_a 5.425
_cell_length_b 5.455
_cell_length_c 13.123
_cell_volume 388.354
_citation_journal_id_ASTM JOUSEH
_cod_data_source_file Ganguly_JOUSEH_2000_1599.cif
_cod_data_source_block Cu0.59La1.82O3.96Sr0.15Zn0.41
_cod_original_cell_volume 388.3539
_cod_original_sg_symbol_Hall '-C 2ac 2 (-x,z,y)'
_cod_database_code 1521133

loop_
_symmetry_equiv_pos_as_xyz
x,y,z
-x+1/2,y+1/2,-z
x,-y,-z
-x+1/2,-y+1/2,z
-x,-y,-z
x-1/2,-y-1/2,z
-x,y,z
x-1/2,y-1/2,-z
x+1/2,y,z+1/2
-x+1,y+1/2,-z+1/2
x+1/2,-y,-z+1/2
-x+1,-y+1/2,z+1/2
-x+1/2,-y,-z+1/2
x,-y-1/2,z+1/2
-x+1/2,y,z+1/2
x,y-1/2,-z+1/2

loop_
_atom_site_label
_atom_site_type_symbol
_atom_site_fract_x
_atom_site_fract_y
_atom_site_fract_z
_atom_site_occupancy
_atom_site_U_iso_or_equiv
La1 La+3 0 0 0.3608 0.91 0.0
O1 O-2 0 -0.0316 0.1813 1 0.0
Sr1 Sr+2 0 0 0.3608 0.075 0.0
Cu1 Cu+2 0 0 0 0.59 0.0
Zn1 Zn+2 0 0 0 0.41 0.0
O2 O-2 0.25 0.25 0.0004 0.98 0.0
